data_7223837
loop_
_publ_author_name
'Tan, Yee Seng'
'Halim, Siti Nadiah Abdul'
'Molloy, Kieran C.'
'Sudlow, Anna L.'
'Otero-de-la-Roza, A.'
'Tiekink, Edward R. T.'

_publ_section_title
;
 Persistence of C--H&#x22EF;\p(chelate ring) interactions in the crystal
 structures of Pd(S2COR)2. The utility of Pd(S2COR)2as precursors for
 palladium sulphide materials
;
_journal_issue 7
_journal_name_full CrystEngComm
_journal_page_first 1105
_journal_paper_doi 10.1039/C5CE02126J
_journal_volume 18
_journal_year 2016
_chemical_formula_moiety 'C4 H6 O2 Pd S4'
_chemical_formula_sum 'C4 H6 O2 Pd S4'
_chemical_formula_weight 320.73
_space_group_crystal_system monoclinic
_space_group_IT_number 14
_space_group_name_Hall '-P 2ybc'
_space_group_name_H-M_alt 'P 1 21/c 1'
_symmetry_space_group_name_Hall '-P 2ybc'
_symmetry_space_group_name_H-M 'P 1 21/c 1'
_atom_sites_solution_hydrogens geom
_audit_creation_method SHELXL-2014/7
_audit_update_record
;
2015-04-09 deposited with the CCDC.
2016-01-11 downloaded from the CCDC.
;
_cell_angle_alpha 90
_cell_angle_beta 97.635(9)
_cell_angle_gamma 90
_cell_formula_units_Z 4
_cell_length_a 6.2713(5)
_cell_length_b 13.5593(11)
_cell_length_c 10.7931(8)
_cell_measurement_reflns_used 1052
_cell_measurement_temperature 100(2)
_cell_measurement_theta_max 27.4982
_cell_measurement_theta_min 1.8999
_cell_volume 909.65(12)
_computing_cell_refinement 'CrysAlis PRO (Agilent, 2012)'
_computing_data_collection 'CrysAlis PRO (Agilent, 2012)'
_computing_data_reduction 'CrysAlis PRO (Agilent, 2012)'
_computing_molecular_graphics
;
ORTEP-3 for Windows (Farrugia, 2012) and DIAMOND (Brandenburg, 2006)
;
_computing_publication_material 'SHELXL (Sheldrick, 2015)'
_computing_structure_refinement 'SHELXL (Sheldrick, 2015)'
_computing_structure_solution 'SHELXT (Sheldrick, 2015)'
_diffrn_ambient_temperature 100(2)
_diffrn_detector_area_resol_mean 10.4041
_diffrn_measured_fraction_theta_full 1.000
_diffrn_measured_fraction_theta_max 1.000
_diffrn_measurement_device_type 'Agilent Technologies SuperNova Dual diffractometer with Atlas detector'
_diffrn_measurement_method '\w scan'
_diffrn_radiation_monochromator Mirror
_diffrn_radiation_source 'SuperNova (Mo) X-ray Source'
_diffrn_radiation_type MoK\a
_diffrn_radiation_wavelength 0.71073
_diffrn_reflns_av_R_equivalents 0.0433
_diffrn_reflns_av_unetI/netI 0.0687
_diffrn_reflns_laue_measured_fraction_full 1.000
_diffrn_reflns_laue_measured_fraction_max 1.000
_diffrn_reflns_limit_h_max 4
_diffrn_reflns_limit_h_min -8
_diffrn_reflns_limit_k_max 16
_diffrn_reflns_limit_k_min -17
_diffrn_reflns_limit_l_max 14
_diffrn_reflns_limit_l_min -13
_diffrn_reflns_number 4854
_diffrn_reflns_point_group_measured_fraction_full 1.000
_diffrn_reflns_point_group_measured_fraction_max 1.000
_diffrn_reflns_theta_full 27.500
_diffrn_reflns_theta_max 27.500
_diffrn_reflns_theta_min 3.005
_diffrn_standards_decay_% 0
_diffrn_standards_interval_count 0
_diffrn_standards_interval_time 0
_diffrn_standards_number 0
_exptl_absorpt_coefficient_mu 2.903
_exptl_absorpt_correction_T_max 1.00000
_exptl_absorpt_correction_T_min 0.69526
_exptl_absorpt_correction_type multi-scan
_exptl_absorpt_process_details 'CrysAlis PRO (Agilent, 2012)'
_exptl_crystal_colour orange
_exptl_crystal_density_diffrn 2.342
_exptl_crystal_description block
_exptl_crystal_F_000 624
_exptl_crystal_size_max 0.050
_exptl_crystal_size_mid 0.050
_exptl_crystal_size_min 0.050
_refine_diff_density_max 0.673
_refine_diff_density_min -0.880
_refine_diff_density_rms 0.187
_refine_ls_extinction_method none
_refine_ls_goodness_of_fit_ref 1.017
_refine_ls_hydrogen_treatment constr
_refine_ls_matrix_type full
_refine_ls_number_parameters 102
_refine_ls_number_reflns 2080
_refine_ls_number_restraints 0
_refine_ls_restrained_S_all 1.017
_refine_ls_R_factor_all 0.0714
_refine_ls_R_factor_gt 0.0421
_refine_ls_shift/su_max 0.001
_refine_ls_shift/su_mean 0.000
_refine_ls_structure_factor_coef Fsqd
_refine_ls_weighting_details 'w=1/[\s^2^(Fo^2^)+(0.0214P)^2^] where P=(Fo^2^+2Fc^2^)/3'
_refine_ls_weighting_scheme calc
_refine_ls_wR_factor_gt 0.0709
_refine_ls_wR_factor_ref 0.0834
_reflns_Friedel_coverage 0.000
_reflns_number_gt 1455
_reflns_number_total 2080
_reflns_threshold_expression 'I > 2\s(I)'
_cod_data_source_file c5ce02126j2.cif
_cod_data_source_block shelx
_cod_depositor_comments 'Adding full bibliography for 7223837--7223848.cif.'
_cod_database_code 7223837
_shelx_shelxl_version_number 2014/7
_shelx_space_group_comment
;
The symmetry employed for this shelxl refinement is uniquely defined
by the following loop, which should always be used as a source of
symmetry information in preference to the above space-group names.
They are only intended as comments.
;
_shelx_estimated_absorpt_t_min 0.868
_shelx_estimated_absorpt_t_max 0.868

loop_
_space_group_symop_operation_xyz
'x, y, z'
'-x, y+1/2, -z+1/2'
'-x, -y, -z'
'x, -y-1/2, z-1/2'

loop_
_atom_site_label
_atom_site_type_symbol
_atom_site_fract_x
_atom_site_fract_y
_atom_site_fract_z
_atom_site_U_iso_or_equiv
_atom_site_adp_type
_atom_site_occupancy
_atom_site_site_symmetry_order
_atom_site_calc_flag
_atom_site_refinement_flags_posn
_atom_site_refinement_flags_adp
Pd Pd 0.59290(7) 0.88382(3) 0.09688(4) 0.01212(13) Uani 1 1 d . .
S1 S 0.4128(2) 0.87170(9) -0.10503(13) 0.0143(3) Uani 1 1 d . .
S2 S 0.8672(2) 0.87685(9) -0.02984(13) 0.0141(3) Uani 1 1 d . .
S3 S 0.7711(2) 0.88997(9) 0.30062(13) 0.0141(3) Uani 1 1 d . .
S4 S 0.3171(2) 0.88152(9) 0.22357(13) 0.0131(3) Uani 1 1 d . .
O1 O 0.6825(6) 0.8595(2) -0.2679(3) 0.0148(8) Uani 1 1 d . .
O2 O 0.5013(6) 0.8850(3) 0.4627(3) 0.0162(9) Uani 1 1 d . .
C1 C 0.6631(9) 0.8675(4) -0.1495(5) 0.0141(12) Uani 1 1 d . .
C2 C 0.8982(9) 0.8575(4) -0.3032(5) 0.0189(13) Uani 1 1 d . .
H2A H 0.8896 0.8465 -0.3935 0.028 Uiso 1 1 calc R U
H2B H 0.9808 0.8041 -0.2584 0.028 Uiso 1 1 calc R U
H2C H 0.9697 0.9206 -0.2815 0.028 Uiso 1 1 calc R U
C3 C 0.5203(8) 0.8853(3) 0.3435(5) 0.0128(12) Uani 1 1 d . .
C4 C 0.2866(9) 0.8798(4) 0.5002(5) 0.0199(13) Uani 1 1 d . .
H4A H 0.2981 0.8789 0.5916 0.030 Uiso 1 1 calc R U
H4B H 0.2147 0.8196 0.4663 0.030 Uiso 1 1 calc R U
H4C H 0.2029 0.9375 0.4678 0.030 Uiso 1 1 calc R U

loop_
_atom_site_aniso_label
_atom_site_aniso_U_11
_atom_site_aniso_U_22
_atom_site_aniso_U_33
_atom_site_aniso_U_23
_atom_site_aniso_U_13
_atom_site_aniso_U_12
Pd 0.0130(2) 0.0163(2) 0.0070(2) -0.00032(18) 0.00098(16) 0.00009(18)
S1 0.0133(7) 0.0204(7) 0.0089(7) 0.0001(6) 0.0009(5) -0.0001(6)
S2 0.0124(7) 0.0213(7) 0.0084(7) -0.0020(6) 0.0011(5) -0.0001(6)
S3 0.0124(7) 0.0201(7) 0.0097(7) -0.0006(6) 0.0008(5) 0.0003(6)
S4 0.0134(7) 0.0184(7) 0.0075(7) 0.0006(6) 0.0015(5) 0.0002(6)
O1 0.016(2) 0.020(2) 0.009(2) 0.0000(17) 0.0026(16) 0.0001(15)
O2 0.013(2) 0.029(2) 0.007(2) 0.0039(17) 0.0034(16) 0.0016(16)
C1 0.017(3) 0.017(3) 0.009(3) 0.002(2) 0.003(2) 0.001(2)
C2 0.017(3) 0.025(3) 0.016(3) 0.000(3) 0.007(2) -0.002(2)
C3 0.016(3) 0.009(3) 0.013(3) 0.001(2) 0.001(2) -0.002(2)
C4 0.014(3) 0.032(3) 0.014(3) 0.000(3) 0.006(2) -0.002(2)

loop_
_atom_type_symbol
_atom_type_description
_atom_type_scat_dispersion_real
_atom_type_scat_dispersion_imag
_atom_type_scat_source
C C 0.0033 0.0016 'International Tables Vol C Tables 4.2.6.8 and 6.1.1.4'
H H 0.0000 0.0000 'International Tables Vol C Tables 4.2.6.8 and 6.1.1.4'
O O 0.0106 0.0060 'International Tables Vol C Tables 4.2.6.8 and 6.1.1.4'
S S 0.1246 0.1234 'International Tables Vol C Tables 4.2.6.8 and 6.1.1.4'
Pd Pd -0.9988 1.0072 'International Tables Vol C Tables 4.2.6.8 and 6.1.1.4'

loop_
_geom_angle_atom_site_label_1
_geom_angle_atom_site_label_2
_geom_angle_atom_site_label_3
_geom_angle
S1 Pd S3 177.93(5)
S1 Pd S2 75.66(5)
S3 Pd S2 104.80(5)
S1 Pd S4 103.99(5)
S3 Pd S4 75.44(5)
S2 Pd S4 176.91(4)
C1 S1 Pd 85.13(19)
C1 S2 Pd 84.76(19)
C3 S3 Pd 84.89(19)
C3 S4 Pd 84.65(19)
C1 O1 C2 118.0(4)
C3 O2 C4 118.8(4)
O1 C1 S2 126.3(4)
O1 C1 S1 119.2(4)
S2 C1 S1 114.4(3)
O1 C2 H2A 109.5
O1 C2 H2B 109.5
H2A C2 H2B 109.5
O1 C2 H2C 109.5
H2A C2 H2C 109.5
H2B C2 H2C 109.5
O2 C3 S4 126.5(4)
O2 C3 S3 118.5(4)
S4 C3 S3 115.0(3)
O2 C4 H4A 109.5
O2 C4 H4B 109.5
H4A C4 H4B 109.5
O2 C4 H4C 109.5
H4A C4 H4C 109.5
H4B C4 H4C 109.5

loop_
_geom_bond_atom_site_label_1
_geom_bond_atom_site_label_2
_geom_bond_distance
Pd S1 2.3233(15)
Pd S3 2.3320(15)
Pd S2 2.3376(15)
Pd S4 2.3432(15)
S1 C1 1.702(6)
S2 C1 1.698(6)
S3 C3 1.698(5)
S4 C3 1.693(5)
O1 C1 1.304(6)
O1 C2 1.454(6)
O2 C3 1.307(6)
O2 C4 1.458(6)
C2 H2A 0.9800
C2 H2B 0.9800
C2 H2C 0.9800
C4 H4A 0.9800
C4 H4B 0.9800
C4 H4C 0.9800

loop_
_geom_torsion_atom_site_label_1
_geom_torsion_atom_site_label_2
_geom_torsion_atom_site_label_3
_geom_torsion_atom_site_label_4
_geom_torsion
C2 O1 C1 S2 0.5(7)
C2 O1 C1 S1 179.1(3)
Pd S2 C1 O1 -179.9(5)
Pd S2 C1 S1 1.3(3)
Pd S1 C1 O1 179.8(4)
Pd S1 C1 S2 -1.4(3)
C4 O2 C3 S4 0.9(7)
C4 O2 C3 S3 -179.3(4)
Pd S4 C3 O2 -179.2(4)
Pd S4 C3 S3 1.0(3)
Pd S3 C3 O2 179.2(4)
Pd S3 C3 S4 -1.0(3)
